data_2227816
loop_
_publ_author_name
'Jasinski, Jerry P.'
'Butcher, Ray J.'
'Chidan Kumar, C. S.'
'Yathirajan, H. S.'
'Mayekar, A. N.'

_publ_section_title
;
 (2<i>E</i>)-1-(3-Bromophenyl)-3-(4,5-dimethoxy-2-nitrophenyl)prop-2-en-1-one
;
_journal_coeditor_code LX2178
_journal_issue 11
_journal_name_full 'Acta Crystallographica Section E'
_journal_page_first o2936
_journal_page_last o2937
_journal_paper_doi 10.1107/S1600536810041292
_journal_volume 66
_journal_year 2010
_chemical_formula_iupac 'C17 H14 Br N O5'
_chemical_formula_moiety 'C17 H14 Br N O5'
_chemical_formula_sum 'C17 H14 Br N O5'
_chemical_formula_weight 392.20
_chemical_name_systematic
;
(2<i>E</i>)-1-(3-Bromophenyl)-3-(4,5-dimethoxy-2-nitrophenyl)prop-2-en-1-one
;
_space_group_IT_number 19
_symmetry_cell_setting orthorhombic
_symmetry_space_group_name_Hall 'P 2ac 2ab'
_symmetry_space_group_name_H-M 'P 21 21 21'
_atom_sites_solution_hydrogens geom
_atom_sites_solution_primary direct
_atom_sites_solution_secondary difmap
_audit_creation_method SHELXL-97
_cell_angle_alpha 90.00
_cell_angle_beta 90.00
_cell_angle_gamma 90.00
_cell_formula_units_Z 4
_cell_length_a 6.8547(2)
_cell_length_b 8.3205(2)
_cell_length_c 27.1509(6)
_cell_measurement_reflns_used 8339
_cell_measurement_temperature 123(2)
_cell_measurement_theta_max 73.9455
_cell_measurement_theta_min 4.8827
_cell_volume 1548.54(7)
_computing_cell_refinement '<i>CrysAlis PRO</i> (Oxford Diffraction, 2007)'
_computing_data_collection '<i>CrysAlis PRO</i> (Oxford Diffraction, 2007)'
_computing_data_reduction '<i>CrysAlis RED</i> (Oxford Diffraction, 2007)'
_computing_molecular_graphics '<i>SHELXTL</i> (Sheldrick, 2008)'
_computing_publication_material '<i>SHELXTL</i> (Sheldrick, 2008)'
_computing_structure_refinement '<i>SHELXL97</i> (Sheldrick, 2008)'
_computing_structure_solution '<i>SHELXS97</i> (Sheldrick, 2008)'
_diffrn_ambient_temperature 123(2)
_diffrn_detector_area_resol_mean 10.5081
_diffrn_measured_fraction_theta_full 0.999
_diffrn_measured_fraction_theta_max 0.991
_diffrn_measurement_device_type 'Oxford Diffraction Xcalibur Diffractometer with Ruby Gemini detector'
_diffrn_measurement_method '\w scans'
_diffrn_radiation_monochromator graphite
_diffrn_radiation_source 'Enhance (Cu) X-ray Source'
_diffrn_radiation_type CuK\a
_diffrn_radiation_wavelength 1.54178
_diffrn_reflns_av_R_equivalents 0.0395
_diffrn_reflns_av_sigmaI/netI 0.0238
_diffrn_reflns_limit_h_max 5
_diffrn_reflns_limit_h_min -8
_diffrn_reflns_limit_k_max 10
_diffrn_reflns_limit_k_min -9
_diffrn_reflns_limit_l_max 33
_diffrn_reflns_limit_l_min -32
_diffrn_reflns_number 9914
_diffrn_reflns_theta_full 67.50
_diffrn_reflns_theta_max 74.09
_diffrn_reflns_theta_min 5.56
_exptl_absorpt_coefficient_mu 3.882
_exptl_absorpt_correction_T_max 1.00000
_exptl_absorpt_correction_T_min 0.48991
_exptl_absorpt_correction_type multi-scan
_exptl_absorpt_process_details
;
(CrysAlis RED; Oxford Diffraction, 2007)
;
_exptl_crystal_colour colorless
_exptl_crystal_density_diffrn 1.682
_exptl_crystal_density_method 'not measured'
_exptl_crystal_description needle
_exptl_crystal_F_000 792
_exptl_crystal_size_max 0.55
_exptl_crystal_size_mid 0.12
_exptl_crystal_size_min 0.06
_refine_diff_density_max 0.739
_refine_diff_density_min -0.420
_refine_ls_abs_structure_details 'Flack (1983), 1228 Friedel pairs'
_refine_ls_abs_structure_Flack 0.08(2)
_refine_ls_extinction_method none
_refine_ls_goodness_of_fit_ref 1.071
_refine_ls_hydrogen_treatment constr
_refine_ls_matrix_type full
_refine_ls_number_parameters 219
_refine_ls_number_reflns 3069
_refine_ls_number_restraints 0
_refine_ls_restrained_S_all 1.071
_refine_ls_R_factor_all 0.0327
_refine_ls_R_factor_gt 0.0322
_refine_ls_shift/su_max 0.003
_refine_ls_shift/su_mean 0.000
_refine_ls_structure_factor_coef Fsqd
_refine_ls_weighting_details 'calc w=1/[\s^2^(Fo^2^)+(0.0497P)^2^+1.5041P] where P=(Fo^2^+2Fc^2^)/3'
_refine_ls_weighting_scheme calc
_refine_ls_wR_factor_gt 0.0858
_refine_ls_wR_factor_ref 0.0863
_reflns_number_gt 3011
_reflns_number_total 3069
_reflns_threshold_expression I>2\s(I)
_cod_data_source_file lx2178.cif
_cod_data_source_block I
_cod_database_code 2227816
_cod_database_fobs_code 2227816

loop_
_symmetry_equiv_pos_as_xyz
'x, y, z'
'-x+1/2, -y, z+1/2'
'-x, y+1/2, -z+1/2'
'x+1/2, -y+1/2, -z'

loop_
_atom_site_type_symbol
_atom_site_label
_atom_site_fract_x
_atom_site_fract_y
_atom_site_fract_z
_atom_site_U_iso_or_equiv
_atom_site_adp_type
_atom_site_calc_flag
_atom_site_refinement_flags
_atom_site_occupancy
_atom_site_disorder_assembly
_atom_site_disorder_group
Br Br 0.59396(5) 0.54840(4) 0.757218(10) 0.02935(11) Uani d . 1 . .
O O1 0.5372(4) 0.1224(3) 0.60992(8) 0.0329(6) Uani d . 1 . .
O O2 0.7701(4) -0.1958(3) 0.50347(8) 0.0314(5) Uani d . 1 . .
O O3 0.6537(4) -0.3581(3) 0.44871(9) 0.0332(6) Uani d . 1 . .
O O4 0.5820(4) 0.0031(2) 0.30190(7) 0.0240(4) Uani d . 1 . .
O O5 0.5346(4) 0.2869(3) 0.33757(7) 0.0258(5) Uani d . 1 . .
N N1 0.6855(4) -0.2223(3) 0.46423(10) 0.0227(5) Uani d . 1 . .
C C1 0.5862(5) 0.4042(3) 0.61065(10) 0.0200(5) Uani d . 1 . .
C C2 0.5815(5) 0.4043(3) 0.66260(10) 0.0227(6) Uani d . 1 . .
H H2A 0.5685 0.3064 0.6803 0.027 Uiso calc R 1 . .
C C3 0.5960(4) 0.5491(4) 0.68724(9) 0.0229(5) Uani d . 1 . .
C C4 0.6120(5) 0.6943(4) 0.66260(11) 0.0247(6) Uani d . 1 . .
H H4A 0.6189 0.7925 0.6804 0.030 Uiso calc R 1 . .
C C5 0.6179(5) 0.6939(4) 0.61128(11) 0.0246(6) Uani d . 1 . .
H H5A 0.6296 0.7925 0.5938 0.030 Uiso calc R 1 . .
C C6 0.6065(4) 0.5491(4) 0.58544(10) 0.0230(5) Uani d . 1 . .
H H6A 0.6126 0.5494 0.5505 0.028 Uiso calc R 1 . .
C C7 0.5701(5) 0.2433(4) 0.58575(11) 0.0233(6) Uani d . 1 . .
C C8 0.5993(5) 0.2348(4) 0.53138(10) 0.0224(6) Uani d . 1 . .
H H8A 0.6323 0.3286 0.5132 0.027 Uiso calc R 1 . .
C C9 0.5783(5) 0.0934(3) 0.50851(10) 0.0213(5) Uani d . 1 . .
H H9A 0.5488 0.0027 0.5284 0.026 Uiso calc R 1 . .
C C10 0.5971(4) 0.0665(3) 0.45512(9) 0.0191(5) Uani d . 1 . .
C C11 0.6283(4) -0.0843(3) 0.43402(10) 0.0199(6) Uani d . 1 . .
C C12 0.6209(4) -0.1121(3) 0.38335(10) 0.0206(6) Uani d . 1 . .
H H12A 0.6378 -0.2178 0.3708 0.025 Uiso calc R 1 . .
C C13 0.5890(5) 0.0144(3) 0.35161(9) 0.0198(5) Uani d . 1 . .
C C14 0.5639(5) 0.1705(3) 0.37128(10) 0.0208(6) Uani d . 1 . .
C C15 0.5659(4) 0.1943(3) 0.42198(10) 0.0203(6) Uani d . 1 . .
H H15A 0.5457 0.2995 0.4346 0.024 Uiso calc R 1 . .
C C16 0.5963(5) -0.1555(4) 0.28128(10) 0.0255(6) Uani d . 1 . .
H H16A 0.5866 -0.1490 0.2453 0.038 Uiso calc R 1 . .
H H16B 0.4900 -0.2223 0.2941 0.038 Uiso calc R 1 . .
H H16C 0.7219 -0.2032 0.2904 0.038 Uiso calc R 1 . .
C C17 0.5316(6) 0.4499(4) 0.35512(11) 0.0317(7) Uani d . 1 . .
H H17A 0.5242 0.5236 0.3270 0.048 Uiso calc R 1 . .
H H17B 0.6509 0.4714 0.3739 0.048 Uiso calc R 1 . .
H H17C 0.4177 0.4657 0.3764 0.048 Uiso calc R 1 . .

loop_
_atom_site_aniso_label
_atom_site_aniso_U_11
_atom_site_aniso_U_22
_atom_site_aniso_U_33
_atom_site_aniso_U_12
_atom_site_aniso_U_13
_atom_site_aniso_U_23
Br 0.04312(19) 0.03241(16) 0.01252(15) 0.00224(15) -0.00131(12) -0.00345(11)
O1 0.0530(16) 0.0300(11) 0.0157(10) -0.0028(11) 0.0034(10) -0.0018(9)
O2 0.0428(14) 0.0333(12) 0.0180(11) 0.0038(11) -0.0085(10) 0.0032(9)
O3 0.0540(16) 0.0227(11) 0.0228(11) 0.0026(10) 0.0012(10) 0.0005(9)
O4 0.0377(12) 0.0219(9) 0.0123(8) -0.0006(9) -0.0012(9) -0.0026(7)
O5 0.0456(14) 0.0191(10) 0.0125(9) -0.0002(9) -0.0034(9) 0.0008(8)
N1 0.0303(13) 0.0223(12) 0.0154(11) 0.0032(10) 0.0026(10) 0.0010(10)
C1 0.0200(13) 0.0264(13) 0.0135(12) 0.0000(12) -0.0016(12) -0.0037(10)
C2 0.0286(15) 0.0251(13) 0.0145(13) 0.0015(13) 0.0007(13) -0.0009(10)
C3 0.0288(14) 0.0309(14) 0.0089(11) 0.0029(16) -0.0014(11) -0.0035(11)
C4 0.0282(16) 0.0251(13) 0.0207(14) 0.0019(13) 0.0019(14) -0.0027(11)
C5 0.0298(16) 0.0241(14) 0.0200(14) 0.0004(13) -0.0003(13) 0.0022(11)
C6 0.0255(14) 0.0285(14) 0.0150(12) 0.0026(15) -0.0007(11) -0.0004(11)
C7 0.0263(15) 0.0280(14) 0.0158(13) 0.0005(13) -0.0018(12) -0.0008(11)
C8 0.0258(14) 0.0269(13) 0.0146(13) -0.0019(14) 0.0013(12) 0.0002(11)
C9 0.0252(14) 0.0243(13) 0.0144(12) 0.0000(12) 0.0004(12) 0.0002(10)
C10 0.0207(12) 0.0234(13) 0.0133(12) -0.0023(13) 0.0001(11) -0.0006(10)
C11 0.0227(15) 0.0214(13) 0.0155(13) -0.0002(11) 0.0002(11) 0.0025(10)
C12 0.0267(16) 0.0199(12) 0.0150(13) -0.0012(12) 0.0015(12) -0.0037(10)
C13 0.0250(14) 0.0229(13) 0.0115(11) -0.0017(12) 0.0004(11) -0.0024(10)
C14 0.0253(15) 0.0213(13) 0.0159(13) -0.0019(12) 0.0010(11) 0.0023(11)
C15 0.0232(15) 0.0213(13) 0.0163(13) -0.0007(11) -0.0001(11) -0.0022(10)
C16 0.0371(16) 0.0259(14) 0.0135(12) 0.0011(14) -0.0005(14) -0.0053(10)
C17 0.056(2) 0.0186(14) 0.0210(14) -0.0006(15) 0.0011(13) 0.0006(13)

loop_
_atom_type_symbol
_atom_type_description
_atom_type_scat_dispersion_real
_atom_type_scat_dispersion_imag
_atom_type_scat_source
C C 0.0181 0.0091 'International Tables Vol C Tables 4.2.6.8 and 6.1.1.4'
H H 0.0000 0.0000 'International Tables Vol C Tables 4.2.6.8 and 6.1.1.4'
N N 0.0311 0.0180 'International Tables Vol C Tables 4.2.6.8 and 6.1.1.4'
O O 0.0492 0.0322 'International Tables Vol C Tables 4.2.6.8 and 6.1.1.4'
Br Br -0.6763 1.2805 'International Tables Vol C Tables 4.2.6.8 and 6.1.1.4'

loop_
_geom_angle_atom_site_label_1
_geom_angle_atom_site_label_2
_geom_angle_atom_site_label_3
_geom_angle_site_symmetry_1
_geom_angle_site_symmetry_3
_geom_angle
_geom_angle_publ_flag
C13 O4 C16 . . 116.8(2) ?
C14 O5 C17 . . 117.1(2) ?
O3 N1 O2 . . 123.1(3) ?
O3 N1 C11 . . 118.9(3) ?
O2 N1 C11 . . 118.0(2) ?
C6 C1 C2 . . 119.5(2) ?
C6 C1 C7 . . 123.8(2) ?
C2 C1 C7 . . 116.6(2) ?
C3 C2 C1 . . 118.9(3) ?
C3 C2 H2A . . 120.6 ?
C1 C2 H2A . . 120.6 ?
C2 C3 C4 . . 122.2(2) ?
C2 C3 Br . . 118.8(2) ?
C4 C3 Br . . 119.1(2) ?
C3 C4 C5 . . 118.9(3) ?
C3 C4 H4A . . 120.6 ?
C5 C4 H4A . . 120.6 ?
C4 C5 C6 . . 120.2(3) ?
C4 C5 H5A . . 119.9 ?
C6 C5 H5A . . 119.9 ?
C1 C6 C5 . . 120.4(2) ?
C1 C6 H6A . . 119.8 ?
C5 C6 H6A . . 119.8 ?
O1 C7 C8 . . 121.2(3) ?
O1 C7 C1 . . 120.3(3) ?
C8 C7 C1 . . 118.5(3) ?
C9 C8 C7 . . 119.1(3) ?
C9 C8 H8A . . 120.5 ?
C7 C8 H8A . . 120.5 ?
C8 C9 C10 . . 125.5(3) ?
C8 C9 H9A . . 117.2 ?
C10 C9 H9A . . 117.2 ?
C11 C10 C15 . . 116.1(2) ?
C11 C10 C9 . . 123.7(3) ?
C15 C10 C9 . . 120.0(2) ?
C10 C11 C12 . . 123.3(3) ?
C10 C11 N1 . . 121.1(2) ?
C12 C11 N1 . . 115.5(2) ?
C13 C12 C11 . . 119.7(3) ?
C13 C12 H12A . . 120.2 ?
C11 C12 H12A . . 120.2 ?
O4 C13 C12 . . 125.1(2) ?
O4 C13 C14 . . 115.9(2) ?
C12 C13 C14 . . 119.0(2) ?
O5 C14 C15 . . 124.8(3) ?
O5 C14 C13 . . 114.9(2) ?
C15 C14 C13 . . 120.2(3) ?
C14 C15 C10 . . 121.7(3) ?
C14 C15 H15A . . 119.1 ?
C10 C15 H15A . . 119.1 ?
O4 C16 H16A . . 109.5 ?
O4 C16 H16B . . 109.5 ?
H16A C16 H16B . . 109.5 ?
O4 C16 H16C . . 109.5 ?
H16A C16 H16C . . 109.5 ?
H16B C16 H16C . . 109.5 ?
O5 C17 H17A . . 109.5 ?
O5 C17 H17B . . 109.5 ?
H17A C17 H17B . . 109.5 ?
O5 C17 H17C . . 109.5 ?
H17A C17 H17C . . 109.5 ?
H17B C17 H17C . . 109.5 ?

loop_
_geom_bond_atom_site_label_1
_geom_bond_atom_site_label_2
_geom_bond_site_symmetry_2
_geom_bond_distance
_geom_bond_publ_flag
Br C3 . 1.900(3) ?
O1 C7 . 1.222(4) ?
O2 N1 . 1.233(4) ?
O3 N1 . 1.225(4) ?
O4 C13 . 1.354(3) ?
O4 C16 . 1.436(3) ?
O5 C14 . 1.348(4) ?
O5 C17 . 1.437(4) ?
N1 C11 . 1.465(4) ?
C1 C6 . 1.393(4) ?
C1 C2 . 1.411(4) ?
C1 C7 . 1.504(4) ?
C2 C3 . 1.382(4) ?
C2 H2A . 0.9500 ?
C3 C4 . 1.386(4) ?
C4 C5 . 1.394(4) ?
C4 H4A . 0.9500 ?
C5 C6 . 1.397(4) ?
C5 H5A . 0.9500 ?
C6 H6A . 0.9500 ?
C7 C8 . 1.491(4) ?
C8 C9 . 1.338(4) ?
C8 H8A . 0.9500 ?
C9 C10 . 1.472(4) ?
C9 H9A . 0.9500 ?
C10 C11 . 1.395(4) ?
C10 C15 . 1.410(4) ?
C11 C12 . 1.396(4) ?
C12 C13 . 1.378(4) ?
C12 H12A . 0.9500 ?
C13 C14 . 1.415(4) ?
C14 C15 . 1.391(4) ?
C15 H15A . 0.9500 ?
C16 H16A . 0.9800 ?
C16 H16B . 0.9800 ?
C16 H16C . 0.9800 ?
C17 H17A . 0.9800 ?
C17 H17B . 0.9800 ?
C17 H17C . 0.9800 ?

loop_
_geom_hbond_atom_site_label_D
_geom_hbond_atom_site_label_H
_geom_hbond_atom_site_label_A
_geom_hbond_site_symmetry_A
_geom_hbond_distance_DH
_geom_hbond_distance_HA
_geom_hbond_distance_DA
_geom_hbond_angle_DHA
C16 H16A O5 3_645 0.98 2.46 3.383(3) 157.4
C17 H17B O3 1_565 0.98 2.48 3.116(4) 122.5

loop_
_geom_torsion_atom_site_label_1
_geom_torsion_atom_site_label_2
_geom_torsion_atom_site_label_3
_geom_torsion_atom_site_label_4
_geom_torsion_site_symmetry_1
_geom_torsion_site_symmetry_2
_geom_torsion_site_symmetry_3
_geom_torsion_site_symmetry_4
_geom_torsion
_geom_torsion_publ_flag
C6 C1 C2 C3 . . . . 0.4(5) ?
C7 C1 C2 C3 . . . . 179.9(3) ?
C1 C2 C3 C4 . . . . 1.0(5) ?
C1 C2 C3 Br . . . . -178.9(3) ?
C2 C3 C4 C5 . . . . -1.4(5) ?
Br C3 C4 C5 . . . . 178.6(3) ?
C3 C4 C5 C6 . . . . 0.4(5) ?
C2 C1 C6 C5 . . . . -1.4(5) ?
C7 C1 C6 C5 . . . . 179.1(3) ?
C4 C5 C6 C1 . . . . 1.0(5) ?
C6 C1 C7 O1 . . . . -174.2(3) ?
C2 C1 C7 O1 . . . . 6.3(5) ?
C6 C1 C7 C8 . . . . 7.0(5) ?
C2 C1 C7 C8 . . . . -172.5(3) ?
O1 C7 C8 C9 . . . . 3.7(5) ?
C1 C7 C8 C9 . . . . -177.6(3) ?
C7 C8 C9 C10 . . . . 178.3(3) ?
C8 C9 C10 C11 . . . . 161.5(3) ?
C8 C9 C10 C15 . . . . -24.4(5) ?
C15 C10 C11 C12 . . . . -2.9(4) ?
C9 C10 C11 C12 . . . . 171.4(3) ?
C15 C10 C11 N1 . . . . 172.6(3) ?
C9 C10 C11 N1 . . . . -13.0(5) ?
O3 N1 C11 C10 . . . . 157.6(3) ?
O2 N1 C11 C10 . . . . -25.0(4) ?
O3 N1 C11 C12 . . . . -26.6(4) ?
O2 N1 C11 C12 . . . . 150.9(3) ?
C10 C11 C12 C13 . . . . 2.7(5) ?
N1 C11 C12 C13 . . . . -173.1(3) ?
C16 O4 C13 C12 . . . . 4.4(5) ?
C16 O4 C13 C14 . . . . -176.6(3) ?
C11 C12 C13 O4 . . . . 178.8(3) ?
C11 C12 C13 C14 . . . . -0.2(5) ?
C17 O5 C14 C15 . . . . 8.8(5) ?
C17 O5 C14 C13 . . . . -172.7(3) ?
O4 C13 C14 O5 . . . . 0.6(4) ?
C12 C13 C14 O5 . . . . 179.7(3) ?
O4 C13 C14 C15 . . . . 179.1(3) ?
C12 C13 C14 C15 . . . . -1.8(5) ?
O5 C14 C15 C10 . . . . 179.9(3) ?
C13 C14 C15 C10 . . . . 1.5(5) ?
C11 C10 C15 C14 . . . . 0.8(4) ?
C9 C10 C15 C14 . . . . -173.8(3) ?

loop_
_cod_related_entry_id
_cod_related_entry_database
_cod_related_entry_code
1 ChemSpider 6252457
